data_4001457
loop_
_publ_author_name
'Hao, Erhong'
'Fabre, Bruno'
'Fronczek, Frank R.'
'Vicente, M. Gra\,ca H.'

_publ_section_title
;
 Syntheses and Electropolymerization of Carboranyl-Functionalized Pyrroles
 and Thiophenes
;
_journal_issue 25
_journal_name_full 'Chemistry of Materials'
_journal_page_first 6195
_journal_paper_doi 10.1021/cm701935n
_journal_volume 19
_journal_year 2007
_chemical_compound_source 'local laboratory'
_chemical_formula_moiety 'C14 H22 B10 S'
_chemical_formula_sum 'C14 H22 B10 S'
_chemical_formula_weight 330.48
_chemical_name_systematic
; 
 ? 
;
_space_group_IT_number 14
_symmetry_cell_setting monoclinic
_symmetry_space_group_name_Hall '-P 2ybc'
_symmetry_space_group_name_H-M 'P 1 21/c 1'
_atom_sites_solution_hydrogens geom
_atom_sites_solution_primary direct
_atom_sites_solution_secondary difmap
_audit_creation_method SHELXL-97
_cell_angle_alpha 90
_cell_angle_beta 101.279(7)
_cell_angle_gamma 90
_cell_formula_units_Z 4
_cell_length_a 18.803(3)
_cell_length_b 7.8137(12)
_cell_length_c 12.159(2)
_cell_measurement_reflns_used 4059
_cell_measurement_temperature 90
_cell_measurement_theta_max 30.8
_cell_measurement_theta_min 2.5
_cell_volume 1751.9(5)
_computing_cell_refinement 'Denzo and Scalepack (Otwinowski & Minor, 1997)'
_computing_data_collection 'COLLECT (Nonius, 2000)'
_computing_data_reduction 'Denzo and Scalepack (Otwinowski & Minor, 1997)'
_computing_molecular_graphics 'Ortep-3 for Windows (Farrugia, 1997)'
_computing_publication_material 'SHELXL-97 (Sheldrick, 1997)'
_computing_structure_refinement 'SHELXL-97 (Sheldrick, 1997)'
_computing_structure_solution 'SIR97 (Altomare  et al., 1999)'
_diffrn_ambient_temperature 90
_diffrn_measured_fraction_theta_full 0.999
_diffrn_measured_fraction_theta_max 0.984
_diffrn_measurement_device_type 'Nonius KappaCCD (with Oxford Cryostream)'
_diffrn_measurement_method ' \w scans with \k offsets'
_diffrn_radiation_monochromator graphite
_diffrn_radiation_source 'fine-focus sealed tube'
_diffrn_radiation_type MoK\a
_diffrn_radiation_wavelength 0.71073
_diffrn_reflns_av_R_equivalents 0.025
_diffrn_reflns_av_sigmaI/netI 0.0418
_diffrn_reflns_limit_h_max 27
_diffrn_reflns_limit_h_min -27
_diffrn_reflns_limit_k_max 10
_diffrn_reflns_limit_k_min -10
_diffrn_reflns_limit_l_max 17
_diffrn_reflns_limit_l_min -16
_diffrn_reflns_number 19953
_diffrn_reflns_theta_full 25.0
_diffrn_reflns_theta_max 30.8
_diffrn_reflns_theta_min 2.8
_diffrn_standards_decay_% <2
_diffrn_standards_number 0
_exptl_absorpt_coefficient_mu 0.176
_exptl_absorpt_correction_T_max 0.988
_exptl_absorpt_correction_T_min 0.933
_exptl_absorpt_correction_type multi-scan
_exptl_absorpt_process_details 'Denzo and Scalepack (Otwinowski & Minor, 1997)'
_exptl_crystal_colour colorless
_exptl_crystal_density_diffrn 1.253
_exptl_crystal_density_method 'not measured'
_exptl_crystal_description lath
_exptl_crystal_F_000 688
_exptl_crystal_size_max 0.40
_exptl_crystal_size_mid 0.15
_exptl_crystal_size_min 0.07
_refine_diff_density_max 0.42
_refine_diff_density_min -0.27
_refine_diff_density_rms 0.055
_refine_ls_extinction_coef 0.0037(11)
_refine_ls_extinction_expression Fc^*^=kFc[1+0.001xFc^2^\l^3^/sin(2\q)]^-1/4^
_refine_ls_extinction_method SHELXL
_refine_ls_goodness_of_fit_ref 1.022
_refine_ls_hydrogen_treatment constr
_refine_ls_matrix_type full
_refine_ls_number_parameters 236
_refine_ls_number_reflns 5425
_refine_ls_number_restraints 0
_refine_ls_restrained_S_all 1.022
_refine_ls_R_factor_all 0.064
_refine_ls_R_factor_gt 0.046
_refine_ls_shift/su_max 0.000
_refine_ls_shift/su_mean 0.000
_refine_ls_structure_factor_coef Fsqd
_refine_ls_weighting_details 'calc w=1/[\s^2^(Fo^2^)+(0.0498P)^2^+1.0135P] where P=(Fo^2^+2Fc^2^)/3'
_refine_ls_weighting_scheme calc
_refine_ls_wR_factor_gt 0.109
_refine_ls_wR_factor_ref 0.119
_reflns_number_gt 4272
_reflns_number_total 5425
_reflns_threshold_expression I>2\s(I)
_cod_data_source_file cm701935n-file002.cif
_cod_data_source_block Compound14
_cod_depositor_comments
;
The following automatic conversions were performed:

'_symmetry_cell_setting' value 'Monoclinic' changed to 'monoclinic'
according to /home/saulius/struct/CIF-dictionaries/cif_core.dic
dictionary named 'cif_core.dic' version 2.4.1 from 2010-06-29.

Automatic conversion script
Id: cif_fix_values 1715 2011-07-08 13:25:40Z adriana 
;
_cod_original_sg_symbol_H-M 'P 21/c        '
_cod_database_code 4001457

loop_
_symmetry_equiv_pos_as_xyz
'x, y, z'
'-x, y+1/2, -z+1/2'
'-x, -y, -z'
'x, -y-1/2, z-1/2'

loop_
_atom_site_label
_atom_site_type_symbol
_atom_site_fract_x
_atom_site_fract_y
_atom_site_fract_z
_atom_site_U_iso_or_equiv
_atom_site_adp_type
_atom_site_occupancy
_atom_site_symmetry_multiplicity
_atom_site_calc_flag
_atom_site_refinement_flags
_atom_site_disorder_assembly
_atom_site_disorder_group
S1 S 0.61923(7) 0.9584(2) 0.83658(12) 0.0169(2) Uani 0.5185(19) 1 d P A 1
C4 C 0.6468(3) 0.8278(7) 0.7373(4) 0.0231(11) Uiso 0.5185(19) 1 d P A 1
H4 H 0.6946 0.7843 0.7435 0.028 Uiso 0.5185(19) 1 calc PR A 1
S1A S 0.66187(6) 0.83740(13) 0.75796(9) 0.0163(2) Uani 0.4815(19) 1 d P A 2
C4A C 0.6071(4) 0.9565(11) 0.8260(7) 0.0231(11) Uiso 0.4815(19) 1 d P A 2
H4A H 0.6229 1.0104 0.8965 0.028 Uiso 0.4815(19) 1 calc PR A 2
C1 C 0.53513(7) 0.96407(17) 0.76313(11) 0.0173(3) Uani 1 1 d . . .
H1 H 0.4968 1.0240 0.7868 0.021 Uiso 1 1 calc R A 1
C2 C 0.52620(6) 0.87171(16) 0.66262(10) 0.0131(2) Uani 1 1 d . A .
C3 C 0.59190(7) 0.79578(17) 0.64984(11) 0.0158(2) Uani 1 1 d . . .
H3 H 0.5971 0.7291 0.5866 0.019 Uiso 1 1 calc R A 1
C5 C 0.45668(6) 0.85469(15) 0.58214(10) 0.0123(2) Uani 1 1 d . . .
C6 C 0.39434(7) 0.94091(16) 0.59871(11) 0.0148(2) Uani 1 1 d . A .
H6 H 0.3970 1.0134 0.6621 0.018 Uiso 1 1 calc R . .
C7 C 0.32877(7) 0.92249(16) 0.52429(11) 0.0148(2) Uani 1 1 d . . .
H7 H 0.2873 0.9824 0.5377 0.018 Uiso 1 1 calc R A .
C8 C 0.32261(6) 0.81743(15) 0.43000(10) 0.0129(2) Uani 1 1 d . A .
C9 C 0.38471(7) 0.73421(16) 0.41154(10) 0.0148(2) Uani 1 1 d . . .
H9 H 0.3821 0.6642 0.3470 0.018 Uiso 1 1 calc R A .
C10 C 0.45068(7) 0.75209(16) 0.48639(11) 0.0151(2) Uani 1 1 d . A .
H10 H 0.4922 0.6936 0.4722 0.018 Uiso 1 1 calc R . .
C11 C 0.25194(7) 0.80315(16) 0.34658(11) 0.0146(2) Uani 1 1 d . . .
H11A H 0.2632 0.7970 0.2705 0.018 Uiso 1 1 calc R A .
H11B H 0.2241 0.9098 0.3504 0.018 Uiso 1 1 calc R . .
C12 C 0.20280(6) 0.65126(15) 0.36060(10) 0.0115(2) Uani 1 1 d . A .
C13 C 0.12558(6) 0.68774(15) 0.40731(10) 0.0122(2) Uani 1 1 d . . .
C14 C 0.10888(7) 0.86787(16) 0.44127(12) 0.0176(3) Uani 1 1 d . A .
H14A H 0.1510 0.9141 0.4932 0.026 Uiso 1 1 calc R . .
H14B H 0.0670 0.8653 0.4782 0.026 Uiso 1 1 calc R . .
H14C H 0.0979 0.9406 0.3744 0.026 Uiso 1 1 calc R . .
B1 B 0.12114(7) 0.64948(18) 0.26655(12) 0.0132(3) Uani 1 1 d . A .
H1B H 0.1052 0.7480 0.1994 0.016 Uiso 1 1 calc R . .
B2 B 0.18900(8) 0.49452(18) 0.26009(12) 0.0136(3) Uani 1 1 d . . .
H2B H 0.2177 0.4888 0.1877 0.016 Uiso 1 1 calc R A .
B3 B 0.23504(7) 0.45155(17) 0.39963(12) 0.0136(3) Uani 1 1 d . A .
H3B H 0.2940 0.4175 0.4192 0.016 Uiso 1 1 calc R . .
B4 B 0.19529(7) 0.57949(18) 0.49193(12) 0.0135(3) Uani 1 1 d . A .
H4B H 0.2276 0.6321 0.5720 0.016 Uiso 1 1 calc R . .
B5 B 0.09701(8) 0.43133(18) 0.24677(12) 0.0138(3) Uani 1 1 d . A .
H5B H 0.0645 0.3830 0.1656 0.017 Uiso 1 1 calc R . .
B6 B 0.16750(8) 0.30752(18) 0.32951(12) 0.0147(3) Uani 1 1 d . A .
H6B H 0.1814 0.1766 0.3028 0.018 Uiso 1 1 calc R . .
B7 B 0.17207(8) 0.35998(18) 0.47416(12) 0.0146(3) Uani 1 1 d . . .
H7B H 0.1892 0.2644 0.5429 0.018 Uiso 1 1 calc R A .
B8 B 0.10355(7) 0.51496(18) 0.47960(12) 0.0136(3) Uani 1 1 d . A .
H8B H 0.0752 0.5232 0.5523 0.016 Uiso 1 1 calc R . .
B9 B 0.05756(7) 0.55866(18) 0.34002(12) 0.0135(3) Uani 1 1 d . A .
H9B H -0.0011 0.5958 0.3206 0.016 Uiso 1 1 calc R . .
B10 B 0.08613(8) 0.34686(18) 0.37971(12) 0.0140(3) Uani 1 1 d . A .
H10B H 0.0465 0.2423 0.3864 0.017 Uiso 1 1 calc R . .

loop_
_atom_site_aniso_label
_atom_site_aniso_U_11
_atom_site_aniso_U_22
_atom_site_aniso_U_33
_atom_site_aniso_U_23
_atom_site_aniso_U_13
_atom_site_aniso_U_12
S1 0.0126(5) 0.0222(4) 0.0146(5) -0.0023(3) -0.0007(3) -0.0019(4)
S1A 0.0120(4) 0.0198(4) 0.0166(5) 0.0022(3) 0.0020(3) -0.0014(3)
C1 0.0155(6) 0.0199(6) 0.0166(6) -0.0031(5) 0.0037(5) -0.0006(5)
C2 0.0125(5) 0.0136(5) 0.0132(5) 0.0007(4) 0.0027(4) -0.0022(4)
C3 0.0125(5) 0.0182(6) 0.0170(6) -0.0009(5) 0.0037(4) -0.0004(4)
C5 0.0119(5) 0.0130(5) 0.0127(5) 0.0008(4) 0.0036(4) -0.0020(4)
C6 0.0159(6) 0.0147(5) 0.0142(6) -0.0034(4) 0.0042(5) -0.0010(4)
C7 0.0125(5) 0.0156(6) 0.0171(6) -0.0010(5) 0.0048(4) 0.0005(4)
C8 0.0124(5) 0.0130(5) 0.0133(6) 0.0016(4) 0.0024(4) -0.0029(4)
C9 0.0149(5) 0.0163(6) 0.0139(6) -0.0032(5) 0.0041(4) -0.0024(4)
C10 0.0122(5) 0.0171(6) 0.0166(6) -0.0032(5) 0.0046(4) -0.0001(4)
C11 0.0130(5) 0.0142(5) 0.0158(6) 0.0027(4) 0.0011(4) -0.0035(4)
C12 0.0106(5) 0.0123(5) 0.0114(5) 0.0016(4) 0.0012(4) 0.0002(4)
C13 0.0109(5) 0.0123(5) 0.0135(5) 0.0005(4) 0.0023(4) 0.0004(4)
C14 0.0185(6) 0.0125(5) 0.0221(6) -0.0029(5) 0.0047(5) 0.0012(5)
B1 0.0120(6) 0.0146(6) 0.0118(6) 0.0013(5) -0.0002(5) -0.0006(5)
B2 0.0147(6) 0.0141(6) 0.0123(6) -0.0013(5) 0.0030(5) -0.0008(5)
B3 0.0123(6) 0.0119(6) 0.0165(6) 0.0024(5) 0.0025(5) 0.0021(5)
B4 0.0126(6) 0.0155(6) 0.0119(6) 0.0020(5) 0.0014(5) -0.0001(5)
B5 0.0143(6) 0.0141(6) 0.0127(6) -0.0008(5) 0.0017(5) -0.0025(5)
B6 0.0152(6) 0.0116(6) 0.0179(7) 0.0002(5) 0.0044(5) 0.0000(5)
B7 0.0148(6) 0.0129(6) 0.0159(6) 0.0030(5) 0.0026(5) 0.0000(5)
B8 0.0135(6) 0.0147(6) 0.0129(6) 0.0013(5) 0.0035(5) -0.0015(5)
B9 0.0109(6) 0.0133(6) 0.0159(6) 0.0012(5) 0.0019(5) -0.0010(5)
B10 0.0138(6) 0.0124(6) 0.0156(6) 0.0003(5) 0.0025(5) -0.0011(5)

loop_
_atom_type_symbol
_atom_type_description
_atom_type_scat_dispersion_real
_atom_type_scat_dispersion_imag
_atom_type_scat_source
C C 0.0033 0.0016 'International Tables Vol C Tables 4.2.6.8 and 6.1.1.4'
H H 0.0000 0.0000 'International Tables Vol C Tables 4.2.6.8 and 6.1.1.4'
B B 0.0013 0.0007 'International Tables Vol C Tables 4.2.6.8 and 6.1.1.4'
S S 0.1246 0.1234 'International Tables Vol C Tables 4.2.6.8 and 6.1.1.4'

loop_
_geom_angle_atom_site_label_1
_geom_angle_atom_site_label_2
_geom_angle_atom_site_label_3
_geom_angle
C1 S1 C4 91.40(17)
C3 C4 S1 111.7(3)
C3 C4 H4 124.2
S1 C4 H4 124.2
C3 S1A C4A 91.7(2)
C1 C4A S1A 111.2(5)
C1 C4A H4A 124.4
S1A C4A H4A 124.4
C2 C1 C4A 112.8(4)
C2 C1 S1 113.27(11)
C2 C1 H1 123.4
C4A C1 H1 123.9
S1 C1 H1 123.4
C1 C2 C3 110.84(11)
C1 C2 C5 124.31(11)
C3 C2 C5 124.84(11)
C4 C3 C2 112.8(3)
C2 C3 S1A 113.43(10)
C4 C3 H3 123.6
C2 C3 H3 123.6
S1A C3 H3 123.0
C10 C5 C6 117.49(11)
C10 C5 C2 121.29(11)
C6 C5 C2 121.22(11)
C7 C6 C5 121.24(11)
C7 C6 H6 119.4
C5 C6 H6 119.4
C6 C7 C8 121.14(11)
C6 C7 H7 119.4
C8 C7 H7 119.4
C9 C8 C7 117.99(11)
C9 C8 C11 120.85(11)
C7 C8 C11 121.05(11)
C8 C9 C10 120.99(11)
C8 C9 H9 119.5
C10 C9 H9 119.5
C9 C10 C5 121.13(11)
C9 C10 H10 119.4
C5 C10 H10 119.4
C8 C11 C12 116.91(10)
C8 C11 H11A 108.1
C12 C11 H11A 108.1
C8 C11 H11B 108.1
C12 C11 H11B 108.1
H11A C11 H11B 107.3
C11 C12 C13 118.98(10)
C11 C12 B3 123.31(10)
C13 C12 B3 110.10(9)
C11 C12 B2 118.96(10)
C13 C12 B2 109.96(9)
B3 C12 B2 62.68(8)
C11 C12 B4 120.98(10)
C13 C12 B4 60.68(7)
B3 C12 B4 62.24(8)
B2 C12 B4 113.56(9)
C11 C12 B1 114.19(10)
C13 C12 B1 60.71(7)
B3 C12 B1 113.47(9)
B2 C12 B1 62.02(8)
B4 C12 B1 112.81(9)
C14 C13 C12 119.15(10)
C14 C13 B8 120.67(10)
C12 C13 B8 110.62(9)
C14 C13 B9 120.21(10)
C12 C13 B9 110.67(9)
B8 C13 B9 62.91(8)
C14 C13 B4 117.85(10)
C12 C13 B4 60.82(7)
B8 C13 B4 62.39(8)
B9 C13 B4 114.06(10)
C14 C13 B1 117.32(10)
C12 C13 B1 60.86(7)
B8 C13 B1 113.89(9)
B9 C13 B1 62.30(8)
B4 C13 B1 113.06(9)
C13 C14 H14A 109.5
C13 C14 H14B 109.5
H14A C14 H14B 109.5
C13 C14 H14C 109.5
H14A C14 H14C 109.5
H14B C14 H14C 109.5
C13 B1 C12 58.43(7)
C13 B1 B5 105.29(9)
C12 B1 B5 105.62(9)
C13 B1 B2 105.49(9)
C12 B1 B2 58.65(7)
B5 B1 B2 60.20(8)
C13 B1 B9 58.40(8)
C12 B1 B9 105.63(9)
B5 B1 B9 60.18(8)
B2 B1 B9 108.12(10)
C13 B1 H1B 124.0
C12 B1 H1B 123.7
B5 B1 H1B 122.6
B2 B1 H1B 122.0
B9 B1 H1B 122.1
C12 B2 B1 59.33(7)
C12 B2 B6 105.44(10)
B1 B2 B6 107.98(10)
C12 B2 B5 105.83(10)
B1 B2 B5 59.80(8)
B6 B2 B5 60.36(8)
C12 B2 B3 58.49(7)
B1 B2 B3 107.87(10)
B6 B2 B3 60.28(8)
B5 B2 B3 108.55(10)
C12 B2 H2B 124.1
B1 B2 H2B 121.6
B6 B2 H2B 122.1
B5 B2 H2B 121.8
B3 B2 H2B 121.5
C12 B3 B4 59.34(8)
C12 B3 B7 105.91(9)
B4 B3 B7 59.92(8)
C12 B3 B2 58.83(8)
B4 B3 B2 108.08(10)
B7 B3 B2 108.30(10)
C12 B3 B6 105.24(9)
B4 B3 B6 108.02(10)
B7 B3 B6 60.42(8)
B2 B3 B6 59.69(8)
C12 B3 H3B 124.0
B4 B3 H3B 121.5
B7 B3 H3B 121.8
B2 B3 H3B 121.6
B6 B3 H3B 122.3
C13 B4 C12 58.49(7)
C13 B4 B7 105.18(9)
C12 B4 B7 105.35(10)
C13 B4 B3 105.34(10)
C12 B4 B3 58.42(8)
B7 B4 B3 60.11(8)
C13 B4 B8 58.36(7)
C12 B4 B8 105.57(9)
B7 B4 B8 60.18(8)
B3 B4 B8 108.01(10)
C13 B4 H4B 124.0
C12 B4 H4B 123.8
B7 B4 H4B 122.7
B3 B4 H4B 122.2
B8 B4 H4B 122.1
B1 B5 B2 60.00(8)
B1 B5 B9 60.08(8)
B2 B5 B9 107.88(10)
B1 B5 B6 107.67(10)
B2 B5 B6 59.76(8)
B9 B5 B6 107.50(10)
B1 B5 B10 107.66(10)
B2 B5 B10 107.51(10)
B9 B5 B10 59.70(8)
B6 B5 B10 59.71(8)
B1 B5 H5B 121.8
B2 B5 H5B 121.9
B9 B5 H5B 121.9
B6 B5 H5B 122.1
B10 B5 H5B 122.1
B2 B6 B10 108.18(10)
B2 B6 B3 60.03(8)
B10 B6 B3 107.83(10)
B2 B6 B5 59.88(8)
B10 B6 B5 60.43(8)
B3 B6 B5 107.96(10)
B2 B6 B7 107.89(10)
B10 B6 B7 60.24(8)
B3 B6 B7 59.57(8)
B5 B6 B7 108.50(10)
B2 B6 H6B 121.8
B10 B6 H6B 121.5
B3 B6 H6B 122.0
B5 B6 H6B 121.4
B7 B6 H6B 121.7
B4 B7 B3 59.97(8)
B4 B7 B8 59.98(8)
B3 B7 B8 107.74(10)
B4 B7 B6 107.73(10)
B3 B7 B6 60.00(8)
B8 B7 B6 107.23(10)
B4 B7 B10 107.64(9)
B3 B7 B10 107.67(10)
B8 B7 B10 59.61(8)
B6 B7 B10 59.60(8)
B4 B7 H7B 121.8
B3 B7 H7B 121.7
B8 B7 H7B 122.1
B6 B7 H7B 122.1
B10 B7 H7B 122.1
C13 B8 B4 59.25(7)
C13 B8 B10 105.31(10)
B4 B8 B10 108.31(10)
C13 B8 B7 105.61(9)
B4 B8 B7 59.84(8)
B10 B8 B7 60.59(8)
C13 B8 B9 58.58(8)
B4 B8 B9 107.99(10)
B10 B8 B9 59.98(8)
B7 B8 B9 108.38(10)
C13 B8 H8B 124.2
B4 B8 H8B 121.4
B10 B8 H8B 122.0
B7 B8 H8B 121.9
B9 B8 H8B 121.6
C13 B9 B1 59.31(7)
C13 B9 B5 105.64(9)
B1 B9 B5 59.74(8)
C13 B9 B10 105.17(9)
B1 B9 B10 108.15(10)
B5 B9 B10 60.66(8)
C13 B9 B8 58.51(7)
B1 B9 B8 107.88(9)
B5 B9 B8 108.38(10)
B10 B9 B8 59.86(8)
C13 B9 H9B 124.2
B1 B9 H9B 121.5
B5 B9 H9B 121.9
B10 B9 H9B 122.1
B8 B9 H9B 121.7
B8 B10 B9 60.16(8)
B8 B10 B6 107.83(10)
B9 B10 B6 107.57(10)
B8 B10 B7 59.80(8)
B9 B10 B7 107.90(9)
B6 B10 B7 60.16(8)
B8 B10 B5 107.81(10)
B9 B10 B5 59.64(8)
B6 B10 B5 59.86(8)
B7 B10 B5 107.98(10)
B8 B10 H10B 121.8
B9 B10 H10B 121.9
B6 B10 H10B 121.9
B7 B10 H10B 121.7
B5 B10 H10B 121.9

loop_
_geom_bond_atom_site_label_1
_geom_bond_atom_site_label_2
_geom_bond_distance
S1 C1 1.6576(18)
S1 C4 1.736(6)
C4 C3 1.353(5)
C4 H4 0.9500
S1A C3 1.6996(17)
S1A C4A 1.716(9)
C4A C1 1.419(7)
C4A H4A 0.9500
C1 C2 1.4008(18)
C1 H1 0.9500
C2 C3 1.4061(17)
C2 C5 1.4776(17)
C3 H3 0.9500
C5 C10 1.3998(17)
C5 C6 1.4003(17)
C6 C7 1.3868(17)
C6 H6 0.9500
C7 C8 1.3964(17)
C7 H7 0.9500
C8 C9 1.3925(17)
C8 C11 1.5099(17)
C9 C10 1.3945(17)
C9 H9 0.9500
C10 H10 0.9500
C11 C12 1.5339(16)
C11 H11A 0.9900
C11 H11B 0.9900
C12 C13 1.6836(17)
C12 B3 1.7074(18)
C12 B2 1.7136(19)
C12 B4 1.7241(18)
C12 B1 1.7259(18)
C13 C14 1.5169(17)
C13 B8 1.7056(18)
C13 B9 1.7068(18)
C13 B4 1.7218(18)
C13 B1 1.7233(19)
C14 H14A 0.9800
C14 H14B 0.9800
C14 H14C 0.9800
B1 B5 1.768(2)
B1 B2 1.772(2)
B1 B9 1.774(2)
B1 H1B 1.1200
B2 B6 1.773(2)
B2 B5 1.775(2)
B2 B3 1.779(2)
B2 H2B 1.1200
B3 B4 1.774(2)
B3 B7 1.776(2)
B3 B6 1.784(2)
B3 H3B 1.1200
B4 B7 1.773(2)
B4 B8 1.775(2)
B4 H4B 1.1200
B5 B9 1.776(2)
B5 B6 1.784(2)
B5 B10 1.794(2)
B5 H5B 1.1200
B6 B10 1.781(2)
B6 B7 1.791(2)
B6 H6B 1.1200
B7 B8 1.779(2)
B7 B10 1.793(2)
B7 H7B 1.1200
B8 B10 1.775(2)
B8 B9 1.781(2)
B8 H8B 1.1200
B9 B10 1.777(2)
B9 H9B 1.1200
B10 H10B 1.1200

loop_
_geom_torsion_atom_site_label_1
_geom_torsion_atom_site_label_2
_geom_torsion_atom_site_label_3
_geom_torsion_atom_site_label_4
_geom_torsion
C1 S1 C4 C3 1.5(3)
C3 S1A C4A C1 -0.6(5)
S1A C4A C1 C2 0.7(6)
C4 S1 C1 C2 -1.0(2)
C4A C1 C2 C3 -0.4(4)
S1 C1 C2 C3 0.31(15)
C4A C1 C2 C5 178.7(4)
S1 C1 C2 C5 179.42(11)
S1 C4 C3 C2 -1.6(4)
C1 C2 C3 C4 0.9(3)
C5 C2 C3 C4 -178.2(3)
C1 C2 C3 S1A -0.06(15)
C5 C2 C3 S1A -179.16(10)
C4A S1A C3 C4 -53(14)
C4A S1A C3 C2 0.4(3)
C1 C2 C5 C10 -176.20(12)
C3 C2 C5 C10 2.79(19)
C1 C2 C5 C6 3.92(19)
C3 C2 C5 C6 -177.10(12)
C10 C5 C6 C7 1.31(18)
C2 C5 C6 C7 -178.80(12)
C5 C6 C7 C8 -0.11(19)
C6 C7 C8 C9 -1.30(18)
C6 C7 C8 C11 -177.49(11)
C7 C8 C9 C10 1.48(18)
C11 C8 C9 C10 177.68(11)
C8 C9 C10 C5 -0.27(19)
C6 C5 C10 C9 -1.13(18)
C2 C5 C10 C9 178.98(12)
C9 C8 C11 C12 87.52(15)
C7 C8 C11 C12 -96.40(14)
C8 C11 C12 C13 108.33(12)
C8 C11 C12 B3 -38.19(16)
C8 C11 C12 B2 -112.88(12)
C8 C11 C12 B4 37.01(16)
C8 C11 C12 B1 176.96(10)
C11 C12 C13 C14 -3.81(16)
B3 C12 C13 C14 146.78(11)
B2 C12 C13 C14 -145.99(11)
B4 C12 C13 C14 107.53(12)
B1 C12 C13 C14 -106.90(12)
C11 C12 C13 B8 -150.32(10)
B3 C12 C13 B8 0.28(13)
B2 C12 C13 B8 67.50(12)
B4 C12 C13 B8 -38.98(9)
B1 C12 C13 B8 106.59(10)
C11 C12 C13 B9 141.90(10)
B3 C12 C13 B9 -67.51(12)
B2 C12 C13 B9 -0.28(12)
B4 C12 C13 B9 -106.76(11)
B1 C12 C13 B9 38.81(9)
C11 C12 C13 B4 -111.34(12)
B3 C12 C13 B4 39.25(9)
B2 C12 C13 B4 106.48(10)
B1 C12 C13 B4 145.57(10)
C11 C12 C13 B1 103.09(11)
B3 C12 C13 B1 -106.32(10)
B2 C12 C13 B1 -39.09(9)
B4 C12 C13 B1 -145.57(10)
C14 C13 B1 C12 109.86(11)
B8 C13 B1 C12 -101.19(10)
B9 C13 B1 C12 -138.52(10)
B4 C13 B1 C12 -32.44(9)
C14 C13 B1 B5 -150.96(10)
C12 C13 B1 B5 99.19(10)
B8 C13 B1 B5 -2.01(12)
B9 C13 B1 B5 -39.34(9)
B4 C13 B1 B5 66.74(12)
C14 C13 B1 B2 146.35(10)
C12 C13 B1 B2 36.50(8)
B8 C13 B1 B2 -64.70(12)
B9 C13 B1 B2 -102.03(10)
B4 C13 B1 B2 4.05(13)
C14 C13 B1 B9 -111.62(12)
C12 C13 B1 B9 138.52(10)
B8 C13 B1 B9 37.33(9)
B4 C13 B1 B9 106.08(11)
C11 C12 B1 C13 -110.91(11)
B3 C12 B1 C13 100.72(10)
B2 C12 B1 C13 137.85(10)
B4 C12 B1 C13 32.33(9)
C11 C12 B1 B5 150.49(10)
C13 C12 B1 B5 -98.60(10)
B3 C12 B1 B5 2.12(13)
B2 C12 B1 B5 39.24(9)
B4 C12 B1 B5 -66.28(12)
C11 C12 B1 B2 111.24(11)
C13 C12 B1 B2 -137.85(10)
B3 C12 B1 B2 -37.12(10)
B4 C12 B1 B2 -105.52(11)
C11 C12 B1 B9 -146.77(10)
C13 C12 B1 B9 -35.86(9)
B3 C12 B1 B9 64.87(12)
B2 C12 B1 B9 101.99(10)
B4 C12 B1 B9 -3.53(13)
C11 C12 B2 B1 -103.67(11)
C13 C12 B2 B1 38.51(9)
B3 C12 B2 B1 141.46(10)
B4 C12 B2 B1 104.31(10)
C11 C12 B2 B6 154.29(10)
C13 C12 B2 B6 -63.52(11)
B3 C12 B2 B6 39.42(9)
B4 C12 B2 B6 2.27(13)
B1 C12 B2 B6 -102.04(10)
C11 C12 B2 B5 -142.77(10)
C13 C12 B2 B5 -0.58(12)
B3 C12 B2 B5 102.36(10)
B4 C12 B2 B5 65.21(12)
B1 C12 B2 B5 -39.10(9)
C11 C12 B2 B3 114.87(12)
C13 C12 B2 B3 -102.94(10)
B4 C12 B2 B3 -37.15(9)
B1 C12 B2 B3 -141.46(10)
C13 B1 B2 C12 -36.40(8)
B5 B1 B2 C12 -135.41(10)
B9 B1 B2 C12 -97.62(10)
C13 B1 B2 B6 61.24(12)
C12 B1 B2 B6 97.64(10)
B5 B1 B2 B6 -37.77(9)
B9 B1 B2 B6 0.02(13)
C13 B1 B2 B5 99.01(10)
C12 B1 B2 B5 135.41(10)
B9 B1 B2 B5 37.79(9)
C13 B1 B2 B3 -2.47(12)
C12 B1 B2 B3 33.93(9)
B5 B1 B2 B3 -101.48(10)
B9 B1 B2 B3 -63.69(12)
C11 C12 B3 B4 110.50(12)
C13 C12 B3 B4 -38.57(9)
B2 C12 B3 B4 -141.28(10)
B1 C12 B3 B4 -104.42(10)
C11 C12 B3 B7 149.71(11)
C13 C12 B3 B7 0.64(12)
B2 C12 B3 B7 -102.07(10)
B4 C12 B3 B7 39.21(9)
B1 C12 B3 B7 -65.21(12)
C11 C12 B3 B2 -108.22(12)
C13 C12 B3 B2 102.71(10)
B4 C12 B3 B2 141.28(10)
B1 C12 B3 B2 36.86(9)
C11 C12 B3 B6 -147.31(11)
C13 C12 B3 B6 63.62(12)
B2 C12 B3 B6 -39.09(9)
B4 C12 B3 B6 102.19(10)
B1 C12 B3 B6 -2.23(13)
B1 B2 B3 C12 -34.27(9)
B6 B2 B3 C12 -135.19(10)
B5 B2 B3 C12 -97.57(10)
C12 B2 B3 B4 34.47(9)
B1 B2 B3 B4 0.20(13)
B6 B2 B3 B4 -100.72(10)
B5 B2 B3 B4 -63.10(12)
C12 B2 B3 B7 97.89(10)
B1 B2 B3 B7 63.62(12)
B6 B2 B3 B7 -37.30(9)
B5 B2 B3 B7 0.32(13)
C12 B2 B3 B6 135.19(10)
B1 B2 B3 B6 100.92(10)
B5 B2 B3 B6 37.62(9)
C14 C13 B4 C12 -109.63(12)
B8 C13 B4 C12 138.36(10)
B9 C13 B4 C12 101.16(10)
B1 C13 B4 C12 32.46(9)
C14 C13 B4 B7 151.44(11)
C12 C13 B4 B7 -98.93(10)
B8 C13 B4 B7 39.43(9)
B9 C13 B4 B7 2.22(13)
B1 C13 B4 B7 -66.48(12)
C14 C13 B4 B3 -146.01(11)
C12 C13 B4 B3 -36.38(9)
B8 C13 B4 B3 101.98(10)
B9 C13 B4 B3 64.77(12)
B1 C13 B4 B3 -3.92(13)
C14 C13 B4 B8 112.01(12)
C12 C13 B4 B8 -138.36(10)
B9 C13 B4 B8 -37.21(10)
B1 C13 B4 B8 -105.91(11)
C11 C12 B4 C13 108.11(12)
B3 C12 B4 C13 -137.82(10)
B2 C12 B4 C13 -100.50(10)
B1 C12 B4 C13 -32.34(9)
C11 C12 B4 B7 -153.24(10)
C13 C12 B4 B7 98.65(10)
B3 C12 B4 B7 -39.17(9)
B2 C12 B4 B7 -1.85(12)
B1 C12 B4 B7 66.31(11)
C11 C12 B4 B3 -114.07(12)
C13 C12 B4 B3 137.82(10)
B2 C12 B4 B3 37.32(10)
B1 C12 B4 B3 105.48(10)
C11 C12 B4 B8 144.07(11)
C13 C12 B4 B8 35.96(9)
B3 C12 B4 B8 -101.86(10)
B2 C12 B4 B8 -64.54(12)
B1 C12 B4 B8 3.62(13)
C12 B3 B4 C13 36.42(8)
B7 B3 B4 C13 -98.95(10)
B2 B3 B4 C13 2.15(12)
B6 B3 B4 C13 -60.97(12)
B7 B3 B4 C12 -135.37(10)
B2 B3 B4 C12 -34.26(9)
B6 B3 B4 C12 -97.39(10)
C12 B3 B4 B7 135.37(10)
B2 B3 B4 B7 101.10(10)
B6 B3 B4 B7 37.98(9)
C12 B3 B4 B8 97.55(10)
B7 B3 B4 B8 -37.82(9)
B2 B3 B4 B8 63.29(12)
B6 B3 B4 B8 0.16(13)
C13 B1 B5 B2 -99.36(10)
C12 B1 B5 B2 -38.50(9)
B9 B1 B5 B2 -137.84(10)
C13 B1 B5 B9 38.48(9)
C12 B1 B5 B9 99.33(10)
B2 B1 B5 B9 137.84(10)
C13 B1 B5 B6 -61.94(11)
C12 B1 B5 B6 -1.08(12)
B2 B1 B5 B6 37.42(9)
B9 B1 B5 B6 -100.42(10)
C13 B1 B5 B10 1.05(12)
C12 B1 B5 B10 61.90(11)
B2 B1 B5 B10 100.41(10)
B9 B1 B5 B10 -37.43(9)
C12 B2 B5 B1 38.88(9)
B6 B2 B5 B1 137.92(10)
B3 B2 B5 B1 100.33(10)
C12 B2 B5 B9 1.20(13)
B1 B2 B5 B9 -37.68(9)
B6 B2 B5 B9 100.23(11)
B3 B2 B5 B9 62.65(12)
C12 B2 B5 B6 -99.04(10)
B1 B2 B5 B6 -137.92(10)
B3 B2 B5 B6 -37.59(9)
C12 B2 B5 B10 -61.80(12)
B1 B2 B5 B10 -100.68(10)
B6 B2 B5 B10 37.24(9)
B3 B2 B5 B10 -0.35(13)
C12 B2 B6 B10 61.97(12)
B1 B2 B6 B10 -0.21(13)
B5 B2 B6 B10 -37.72(9)
B3 B2 B6 B10 100.53(11)
C12 B2 B6 B3 -38.56(9)
B1 B2 B6 B3 -100.74(10)
B5 B2 B6 B3 -138.25(10)
C12 B2 B6 B5 99.69(10)
B1 B2 B6 B5 37.52(9)
B3 B2 B6 B5 138.25(10)
C12 B2 B6 B7 -1.73(12)
B1 B2 B6 B7 -63.91(12)
B5 B2 B6 B7 -101.43(10)
B3 B2 B6 B7 36.82(9)
C12 B3 B6 B2 38.68(9)
B4 B3 B6 B2 100.83(10)
B7 B3 B6 B2 138.59(10)
C12 B3 B6 B10 -62.43(12)
B4 B3 B6 B10 -0.28(13)
B7 B3 B6 B10 37.47(9)
B2 B3 B6 B10 -101.11(10)
C12 B3 B6 B5 1.42(12)
B4 B3 B6 B5 63.57(12)
B7 B3 B6 B5 101.33(10)
B2 B3 B6 B5 -37.26(9)
C12 B3 B6 B7 -99.90(10)
B4 B3 B6 B7 -37.75(9)
B2 B3 B6 B7 -138.59(10)
B1 B5 B6 B2 -37.53(9)
B9 B5 B6 B2 -100.88(10)
B10 B5 B6 B2 -138.06(10)
B1 B5 B6 B10 100.53(10)
B2 B5 B6 B10 138.06(10)
B9 B5 B6 B10 37.17(9)
B1 B5 B6 B3 -0.21(13)
B2 B5 B6 B3 37.32(9)
B9 B5 B6 B3 -63.56(12)
B10 B5 B6 B3 -100.74(10)
B1 B5 B6 B7 62.86(12)
B2 B5 B6 B7 100.39(10)
B9 B5 B6 B7 -0.49(13)
B10 B5 B6 B7 -37.67(9)
C13 B4 B7 B3 99.22(10)
C12 B4 B7 B3 38.36(9)
B8 B4 B7 B3 137.77(10)
C13 B4 B7 B8 -38.55(9)
C12 B4 B7 B8 -99.41(10)
B3 B4 B7 B8 -137.77(10)
C13 B4 B7 B6 61.50(12)
C12 B4 B7 B6 0.64(12)
B3 B4 B7 B6 -37.72(9)
B8 B4 B7 B6 100.05(10)
C13 B4 B7 B10 -1.38(12)
C12 B4 B7 B10 -62.24(11)
B3 B4 B7 B10 -100.60(11)
B8 B4 B7 B10 37.17(9)
C12 B3 B7 B4 -38.93(9)
B2 B3 B7 B4 -100.73(10)
B6 B3 B7 B4 -137.71(10)
C12 B3 B7 B8 -1.27(13)
B4 B3 B7 B8 37.66(9)
B2 B3 B7 B8 -63.07(12)
B6 B3 B7 B8 -100.05(10)
C12 B3 B7 B6 98.77(10)
B4 B3 B7 B6 137.71(10)
B2 B3 B7 B6 36.98(9)
C12 B3 B7 B10 61.63(12)
B4 B3 B7 B10 100.56(10)
B2 B3 B7 B10 -0.17(13)
B6 B3 B7 B10 -37.15(9)
B2 B6 B7 B4 0.68(13)
B10 B6 B7 B4 -100.45(10)
B3 B6 B7 B4 37.71(9)
B5 B6 B7 B4 -62.69(12)
B2 B6 B7 B3 -37.02(9)
B10 B6 B7 B3 -138.16(10)
B5 B6 B7 B3 -100.40(10)
B2 B6 B7 B8 63.89(12)
B10 B6 B7 B8 -37.24(9)
B3 B6 B7 B8 100.91(10)
B5 B6 B7 B8 0.51(13)
B2 B6 B7 B10 101.13(10)
B3 B6 B7 B10 138.16(10)
B5 B6 B7 B10 37.75(9)
C14 C13 B8 B4 -107.62(12)
C12 C13 B8 B4 38.30(9)
B9 C13 B8 B4 141.67(10)
B1 C13 B8 B4 104.58(10)
C14 C13 B8 B10 149.90(11)
C12 C13 B8 B10 -64.18(11)
B9 C13 B8 B10 39.18(9)
B4 C13 B8 B10 -102.48(10)
B1 C13 B8 B10 2.09(13)
C14 C13 B8 B7 -146.98(11)
C12 C13 B8 B7 -1.06(12)
B9 C13 B8 B7 102.30(10)
B4 C13 B8 B7 -39.37(9)
B1 C13 B8 B7 65.21(12)
C14 C13 B8 B9 110.72(12)
C12 C13 B8 B9 -103.37(10)
B4 C13 B8 B9 -141.67(10)
B1 C13 B8 B9 -37.09(9)
C12 B4 B8 C13 -36.02(8)
B7 B4 B8 C13 -135.05(10)
B3 B4 B8 C13 -97.26(10)
C13 B4 B8 B10 97.28(10)
C12 B4 B8 B10 61.26(12)
B7 B4 B8 B10 -37.77(9)
B3 B4 B8 B10 0.02(13)
C13 B4 B8 B7 135.05(10)
C12 B4 B8 B7 99.03(10)
B3 B4 B8 B7 37.79(9)
C13 B4 B8 B9 33.81(9)
C12 B4 B8 B9 -2.21(12)
B7 B4 B8 B9 -101.24(11)
B3 B4 B8 B9 -63.45(12)
B4 B7 B8 C13 39.08(9)
B3 B7 B8 C13 1.43(13)
B6 B7 B8 C13 -61.81(11)
B10 B7 B8 C13 -99.05(10)
B3 B7 B8 B4 -37.66(9)
B6 B7 B8 B4 -100.89(10)
B10 B7 B8 B4 -138.13(10)
B4 B7 B8 B10 138.13(10)
B3 B7 B8 B10 100.47(11)
B6 B7 B8 B10 37.24(9)
B4 B7 B8 B9 100.56(10)
B3 B7 B8 B9 62.90(12)
B6 B7 B8 B9 -0.33(12)
B10 B7 B8 B9 -37.57(9)
C14 C13 B9 B1 107.10(12)
C12 C13 B9 B1 -38.19(9)
B8 C13 B9 B1 -141.48(10)
B4 C13 B9 B1 -104.48(10)
C14 C13 B9 B5 146.31(11)
C12 C13 B9 B5 1.02(12)
B8 C13 B9 B5 -102.27(10)
B4 C13 B9 B5 -65.27(12)
B1 C13 B9 B5 39.21(9)
C14 C13 B9 B10 -150.52(11)
C12 C13 B9 B10 64.19(11)
B8 C13 B9 B10 -39.10(9)
B4 C13 B9 B10 -2.10(13)
B1 C13 B9 B10 102.38(10)
C14 C13 B9 B8 -111.42(12)
C12 C13 B9 B8 103.29(10)
B4 C13 B9 B8 37.00(10)
B1 C13 B9 B8 141.48(10)
C12 B1 B9 C13 35.87(8)
B5 B1 B9 C13 135.19(10)
B2 B1 B9 C13 97.39(10)
C13 B1 B9 B5 -135.19(10)
C12 B1 B9 B5 -99.32(10)
B2 B1 B9 B5 -37.80(9)
C13 B1 B9 B10 -97.22(10)
C12 B1 B9 B10 -61.34(12)
B5 B1 B9 B10 37.97(9)
B2 B1 B9 B10 0.18(13)
C13 B1 B9 B8 -33.92(9)
C12 B1 B9 B8 1.95(12)
B5 B1 B9 B8 101.27(10)
B2 B1 B9 B8 63.47(12)
B1 B5 B9 C13 -39.00(9)
B2 B5 B9 C13 -1.35(13)
B6 B5 B9 C13 61.70(12)
B10 B5 B9 C13 98.87(10)
B2 B5 B9 B1 37.65(9)
B6 B5 B9 B1 100.70(10)
B10 B5 B9 B1 137.88(10)
B1 B5 B9 B10 -137.88(10)
B2 B5 B9 B10 -100.23(10)
B6 B5 B9 B10 -37.18(9)
B1 B5 B9 B8 -100.41(10)
B2 B5 B9 B8 -62.76(12)
B6 B5 B9 B8 0.29(13)
B10 B5 B9 B8 37.46(9)
B4 B8 B9 C13 -34.09(9)
B10 B8 B9 C13 -135.26(10)
B7 B8 B9 C13 -97.42(10)
C13 B8 B9 B1 34.24(9)
B4 B8 B9 B1 0.16(13)
B10 B8 B9 B1 -101.02(10)
B7 B8 B9 B1 -63.18(12)
C13 B8 B9 B5 97.45(10)
B4 B8 B9 B5 63.37(12)
B10 B8 B9 B5 -37.81(9)
B7 B8 B9 B5 0.03(13)
C13 B8 B9 B10 135.26(10)
B4 B8 B9 B10 101.18(10)
B7 B8 B9 B10 37.84(9)
C13 B8 B10 B9 -38.52(9)
B4 B8 B10 B9 -100.63(10)
B7 B8 B10 B9 -138.07(10)
C13 B8 B10 B6 61.92(12)
B4 B8 B10 B6 -0.20(13)
B7 B8 B10 B6 -37.63(9)
B9 B8 B10 B6 100.43(10)
C13 B8 B10 B7 99.55(10)
B4 B8 B10 B7 37.44(9)
B9 B8 B10 B7 138.07(10)
C13 B8 B10 B5 -1.30(12)
B4 B8 B10 B5 -63.41(12)
B7 B8 B10 B5 -100.85(10)
B9 B8 B10 B5 37.22(9)
C13 B9 B10 B8 38.45(9)
B1 B9 B10 B8 100.57(10)
B5 B9 B10 B8 138.13(10)
C13 B9 B10 B6 -62.42(12)
B1 B9 B10 B6 -0.30(13)
B5 B9 B10 B6 37.26(9)
B8 B9 B10 B6 -100.87(10)
C13 B9 B10 B7 1.08(12)
B1 B9 B10 B7 63.20(12)
B5 B9 B10 B7 100.76(10)
B8 B9 B10 B7 -37.37(9)
C13 B9 B10 B5 -99.68(10)
B1 B9 B10 B5 -37.57(9)
B8 B9 B10 B5 -138.13(10)
B2 B6 B10 B8 -63.17(12)
B3 B6 B10 B8 0.30(13)
B5 B6 B10 B8 -100.65(10)
B7 B6 B10 B8 37.47(9)
B2 B6 B10 B9 0.32(13)
B3 B6 B10 B9 63.78(12)
B5 B6 B10 B9 -37.16(9)
B7 B6 B10 B9 100.96(10)
B2 B6 B10 B7 -100.64(10)
B3 B6 B10 B7 -37.18(9)
B5 B6 B10 B7 -138.12(10)
B2 B6 B10 B5 37.48(9)
B3 B6 B10 B5 100.94(10)
B7 B6 B10 B5 138.12(10)
B4 B7 B10 B8 -37.33(9)
B3 B7 B10 B8 -100.60(10)
B6 B7 B10 B8 -137.92(10)
B4 B7 B10 B9 0.20(13)
B3 B7 B10 B9 -63.07(12)
B8 B7 B10 B9 37.53(9)
B6 B7 B10 B9 -100.40(10)
B4 B7 B10 B6 100.59(10)
B3 B7 B10 B6 37.33(9)
B8 B7 B10 B6 137.92(10)
B4 B7 B10 B5 63.22(12)
B3 B7 B10 B5 -0.05(13)
B8 B7 B10 B5 100.55(10)
B6 B7 B10 B5 -37.37(9)
B1 B5 B10 B8 0.15(13)
B2 B5 B10 B8 63.42(12)
B9 B5 B10 B8 -37.45(9)
B6 B5 B10 B8 100.68(10)
B1 B5 B10 B9 37.60(9)
B2 B5 B10 B9 100.87(10)
B6 B5 B10 B9 138.13(10)
B1 B5 B10 B6 -100.53(10)
B2 B5 B10 B6 -37.26(9)
B9 B5 B10 B6 -138.13(10)
B1 B5 B10 B7 -63.03(12)
B2 B5 B10 B7 0.24(13)
B9 B5 B10 B7 -100.63(10)
B6 B5 B10 B7 37.50(9)
